data_9012333
loop_
_publ_author_name
'Schmidt, V. M.'
'Wilhelm, E.'
'Debaerdemaeker, T.'
'Hellner, E.'
'Kutoglu, A.'

_publ_section_title
;
 Darstellung und kristallstruktur von cyclooktadekaschwefel, S18, und
 cycloikosaschwefel, S20
 Note: structure for S18
;
_journal_name_full 'Zeitschrift fur Anorganische und Allgemeine Chemie'
_journal_page_first 153
_journal_page_last 162
_journal_paper_doi 10.1002/zaac.19744050204
_journal_volume 405
_journal_year 1974
_chemical_compound_source Synthetic
_chemical_formula_sum S18
_chemical_name_mineral Sulfur
_space_group_IT_number 19
_symmetry_space_group_name_Hall 'P 2ac 2ab'
_symmetry_space_group_name_H-M 'P 21 21 21'
_cell_angle_alpha 90
_cell_angle_beta 90
_cell_angle_gamma 90
_cell_length_a 21.152
_cell_length_b 11.441
_cell_length_c 7.581
_cell_formula_units_Z 4
_cell_volume 1834.602
_database_code_amcsd 0015780
_exptl_crystal_density_diffrn 2.090
_cod_database_code 9012333

loop_
_space_group_symop_operation_xyz
x,y,z
-x,1/2+y,1/2-z
1/2+x,1/2-y,-z
1/2-x,-y,1/2+z

loop_
_atom_site_aniso_label
_atom_site_aniso_U_11
_atom_site_aniso_U_22
_atom_site_aniso_U_33
_atom_site_aniso_U_12
_atom_site_aniso_U_13
_atom_site_aniso_U_23
S1 0.02901 0.03289 0.04559 0.00000 0.00252 0.00633
S2 0.02901 0.04052 0.03293 -0.00380 0.00122 -0.00378
S3 0.03151 0.04682 0.04813 -0.01005 0.00122 0.00123
S4 0.03785 0.04304 0.04685 0.00883 -0.00755 -0.00505
S5 0.04171 0.03667 0.04559 0.00123 0.00252 0.00123
S6 0.03785 0.04178 0.04431 0.00760 -0.00755 -0.00378
S7 0.03151 0.03667 0.03800 -0.00380 0.00504 0.00123
S8 0.03287 0.03037 0.03671 0.00123 0.00252 -0.00250
S9 0.03037 0.05066 0.03040 -0.00245 -0.00252 0.00505
S10 0.03287 0.03163 0.04813 0.00245 0.00252 0.00756
S11 0.03672 0.04682 0.03165 -0.00123 0.00374 -0.00505
S12 0.03151 0.04430 0.03800 -0.00760 0.00755 0.00123
S13 0.03536 0.04304 0.04178 0.01140 0.00000 -0.00250
S14 0.04035 0.03415 0.03925 -0.00123 0.00755 0.00123
S15 0.03921 0.03667 0.03293 0.00380 -0.01007 -0.00123
S16 0.02765 0.03289 0.03546 0.00123 0.00755 0.00378
S17 0.02901 0.02911 0.03800 0.00000 0.00634 -0.00378
S18 0.03037 0.05318 0.03040 -0.00380 -0.00504 0.00505

loop_
_atom_site_label
_atom_site_fract_x
_atom_site_fract_y
_atom_site_fract_z
S1 0.51410 0.32510 0.71590
S2 0.59330 0.25920 0.59530
S3 0.66840 0.34340 0.71080
S4 0.69440 0.24730 0.92900
S5 0.64080 0.30670 0.13760
S6 0.68680 0.44950 0.24250
S7 0.66310 0.58810 0.08350
S8 0.57990 0.65730 0.17600
S9 0.50970 0.55190 0.07680
S10 0.48670 0.43990 0.27940
S11 0.40550 0.50600 0.38920
S12 0.33210 0.42030 0.26730
S13 0.30550 0.51640 0.04980
S14 0.36030 0.45910 0.84230
S15 0.31630 0.31080 0.74640
S16 0.34130 0.17840 0.91520
S17 0.42360 0.10650 0.82450
S18 0.49450 0.21210 0.91920

loop_
_cod_related_entry_id
_cod_related_entry_database
_cod_related_entry_code
1 ChemSpider 30654013
2 AMCSD 0015780
